data_7204428
loop_
_publ_author_name
'Zdenko \<Casar'
'Ivan Leban'
'Alenka Majcen-Le Mar\'echal'
'Dominique Lorcy'

_publ_section_title
;
 Synthesis of diselenadiazafulvalenes and influence of steric strain on
 their anodic behavior
;
_journal_issue 13
_journal_name_full 'J. Chem. Soc., Perkin Trans. 1'
_journal_page_first 1568
_journal_page_last 1573
_journal_paper_doi 10.1039/b203317h
_journal_year 2002
_chemical_formula_moiety 'C16 H12 N2 S2 Se2'
_chemical_formula_sum 'C16 H12 N2 S2 Se2'
_chemical_formula_weight 454.32
_chemical_name_systematic
;
?
;
_space_group_IT_number 14
_symmetry_cell_setting monoclinic
_symmetry_space_group_name_Hall '-P 2yn'
_symmetry_space_group_name_H-M 'P 1 21/n 1'
_atom_sites_solution_hydrogens geom
_atom_sites_solution_primary direct
_atom_sites_solution_secondary difmap
_audit_creation_method SHELXL-97
_cell_angle_alpha 90.00
_cell_angle_beta 110.5239(14)
_cell_angle_gamma 90.00
_cell_formula_units_Z 4
_cell_length_a 16.3534(4)
_cell_length_b 5.3820(2)
_cell_length_c 19.3559(6)
_cell_measurement_reflns_used 3249
_cell_measurement_temperature 200(2)
_cell_measurement_theta_max 25.4
_cell_measurement_theta_min 1.00
_cell_volume 1595.46(9)
_computing_cell_refinement
;
DENZO and SCALEPACK (Otwinowski & Minor, 1997)
;
_computing_data_collection
;
KappaCCD Reference Manual (Nonius, 1998)
;
_computing_data_reduction
;
DENZO and SCALEPACK (Otwinowski & Minor, 1997)
;
_computing_molecular_graphics
;
ORTEPII (Johnson, 1971), PLATON (Spek, 1998),
ORTEP-3 (Farugia, 1999)
;
_computing_publication_material 'SHELXL-97 (Sheldrick, 1997)'
_computing_structure_refinement 'SHELXL-97 (Sheldrick, 1997)'
_computing_structure_solution 'SHELXS-97 (Sheldrick, 1990)'
_diffrn_ambient_temperature 200(2)
_diffrn_detector_area_resol_mean 0.055
_diffrn_measured_fraction_theta_full 0.996
_diffrn_measured_fraction_theta_max 0.996
_diffrn_measurement_device_type 'Nonius KappaCCD diffractometer'
_diffrn_measurement_method
;
346 frames in 4 sets of \w scans. Rotation/frame=1\%.
Crystal-detector distance=25 mm. Measuring time=30 s/\%.
;
_diffrn_radiation_monochromator graphite
_diffrn_radiation_source 'fine-focus sealed tube'
_diffrn_radiation_type MoK\a
_diffrn_radiation_wavelength 0.71073
_diffrn_reflns_av_R_equivalents 0.0335
_diffrn_reflns_av_sigmaI/netI 0.0507
_diffrn_reflns_limit_h_max 19
_diffrn_reflns_limit_h_min -19
_diffrn_reflns_limit_k_max 6
_diffrn_reflns_limit_k_min -6
_diffrn_reflns_limit_l_max 23
_diffrn_reflns_limit_l_min -23
_diffrn_reflns_number 5500
_diffrn_reflns_theta_full 25.35
_diffrn_reflns_theta_max 25.35
_diffrn_reflns_theta_min 3.75
_exptl_absorpt_coefficient_mu 4.893
_exptl_absorpt_correction_T_max 0.854
_exptl_absorpt_correction_T_min 0.520
_exptl_absorpt_correction_type gaussian
_exptl_absorpt_process_details
;
contained in maXus (Mackay et al., 1998)
;
_exptl_crystal_colour 'light yellow'
_exptl_crystal_density_diffrn 1.891
_exptl_crystal_density_meas ?
_exptl_crystal_density_method .
_exptl_crystal_description plate
_exptl_crystal_F_000 888
_exptl_crystal_size_max 0.25
_exptl_crystal_size_mid 0.08
_exptl_crystal_size_min 0.03
_refine_diff_density_max 0.531
_refine_diff_density_min -0.465
_refine_diff_density_rms 0.091
_refine_ls_extinction_coef 0.0011(4)
_refine_ls_extinction_expression Fc^*^=kFc[1+0.001xFc^2^\l^3^/sin(2\q)]^-1/4^
_refine_ls_extinction_method SHELXL
_refine_ls_goodness_of_fit_ref 1.032
_refine_ls_hydrogen_treatment mixed
_refine_ls_matrix_type full
_refine_ls_number_parameters 216
_refine_ls_number_reflns 2922
_refine_ls_number_restraints 4
_refine_ls_restrained_S_all 1.089
_refine_ls_R_factor_all 0.0534
_refine_ls_R_factor_gt 0.0345
_refine_ls_shift/su_max 0.005
_refine_ls_shift/su_mean 0.000
_refine_ls_structure_factor_coef Fsqd
_refine_ls_weighting_details 'calc w=1/[\s^2^(Fo^2^)+(0.0377P)^2^+1.0904P] where P=(Fo^2^+2Fc^2^)/3'
_refine_ls_weighting_scheme calc
_refine_ls_wR_factor_gt 0.0785
_refine_ls_wR_factor_ref 0.0863
_reflns_number_gt 2259
_reflns_number_total 2922
_reflns_threshold_expression I>2\s(I)
_cod_data_source_file b203317h.txt
_cod_data_source_block 12
_cod_depositor_comments
;
The following automatic conversions were performed:
'_symmetry_cell_setting' value 'Monoclinic' changed to 'monoclinic'
according to '/home/saulius/struct/CIF-dictionaries/cif_core.dic'
dictionary named 'cif_core.dic' version 2.4.1 from 2010-06-29.

Automatic conversion script
Id: cif_fix_enum 1527 2010-12-29 10:47:43Z saulius 
;
_cod_original_sg_symbol_H-M 'P 21/n'
_cod_database_code 7204428

loop_
_symmetry_equiv_pos_as_xyz
'x, y, z'
'-x+1/2, y+1/2, -z+1/2'
'-x, -y, -z'
'x-1/2, -y-1/2, z-1/2'

loop_
_atom_site_label
_atom_site_type_symbol
_atom_site_fract_x
_atom_site_fract_y
_atom_site_fract_z
_atom_site_U_iso_or_equiv
_atom_site_adp_type
_atom_site_occupancy
_atom_site_symmetry_multiplicity
_atom_site_calc_flag
_atom_site_refinement_flags
_atom_site_disorder_assembly
_atom_site_disorder_group
Se11 Se 0.74461(3) 0.10120(9) 0.02061(3) 0.03767(17) Uani 1 1 d . . .
C21 C 0.6596(3) 0.3523(8) -0.0120(2) 0.0309(10) Uani 1 1 d . . .
S11 S 0.64548(9) 0.5221(2) -0.08681(7) 0.0426(3) Uani 1 1 d . . .
N31 N 0.6131(2) 0.3702(6) 0.03426(19) 0.0278(8) Uani 1 1 d . . .
C31 C 0.5436(3) 0.5556(9) 0.0219(3) 0.0307(10) Uani 1 1 d D . .
H1 H 0.555(3) 0.677(8) 0.002(2) 0.016(11) Uiso 1 1 d D . .
H2 H 0.541(3) 0.604(8) 0.057(2) 0.014(11) Uiso 1 1 d D . .
C31A C 0.6325(3) 0.1968(8) 0.0921(2) 0.0284(9) Uani 1 1 d . . .
C41 C 0.5887(3) 0.1782(8) 0.1421(2) 0.0325(10) Uani 1 1 d . . .
H41 H 0.5423 0.2887 0.1393 0.039 Uiso 1 1 calc R . .
C51 C 0.6139(3) -0.0037(8) 0.1956(2) 0.0343(10) Uani 1 1 d . . .
H51 H 0.5847 -0.0172 0.2301 0.041 Uiso 1 1 calc R . .
C61 C 0.6812(3) -0.1678(8) 0.1999(2) 0.0342(10) Uani 1 1 d . . .
H61 H 0.6978 -0.2913 0.2374 0.041 Uiso 1 1 calc R . .
C71 C 0.7242(3) -0.1518(8) 0.1499(3) 0.0333(10) Uani 1 1 d . . .
H71 H 0.7695 -0.2657 0.1521 0.040 Uiso 1 1 calc R . .
C71A C 0.7004(3) 0.0325(8) 0.0965(2) 0.0291(10) Uani 1 1 d . . .
Se12 Se 0.97762(3) 1.00200(9) 0.22023(3) 0.03653(16) Uani 1 1 d . . .
C22 C 0.9696(3) 0.8717(7) 0.1285(2) 0.0278(9) Uani 1 1 d . . .
S22 S 0.90214(7) 0.6407(2) 0.08744(6) 0.0332(3) Uani 1 1 d . . .
N32 N 1.0255(2) 0.9916(6) 0.10162(19) 0.0256(7) Uani 1 1 d . . .
C32 C 1.0316(4) 0.9251(11) 0.0306(3) 0.0285(10) Uani 1 1 d D . .
H3 H 1.076(3) 0.944(7) 0.032(2) 0.012(12) Uiso 1 1 d D . .
H4 H 1.023(3) 0.807(7) 0.029(2) 0.006(13) Uiso 1 1 d D . .
C32A C 1.0749(3) 1.1872(8) 0.1449(2) 0.0267(9) Uani 1 1 d . . .
C42 C 1.1326(3) 1.3403(8) 0.1248(2) 0.0317(10) Uani 1 1 d . . .
H42 H 1.1425 1.3160 0.0798 0.038 Uiso 1 1 calc R . .
C52 C 1.1743(3) 1.5275(8) 0.1732(3) 0.0379(11) Uani 1 1 d . . .
H52 H 1.2131 1.6345 0.1606 0.045 Uiso 1 1 calc R . .
C62 C 1.1615(3) 1.5642(9) 0.2394(3) 0.0401(12) Uani 1 1 d . . .
H62 H 1.1917 1.6938 0.2715 0.048 Uiso 1 1 calc R . .
C72 C 1.1042(3) 1.4116(8) 0.2593(3) 0.0353(11) Uani 1 1 d . . .
H72 H 1.0950 1.4362 0.3046 0.042 Uiso 1 1 calc R . .
C72A C 1.0612(3) 1.2235(8) 0.2115(2) 0.0294(10) Uani 1 1 d . . .

loop_
_atom_site_aniso_label
_atom_site_aniso_U_11
_atom_site_aniso_U_22
_atom_site_aniso_U_33
_atom_site_aniso_U_23
_atom_site_aniso_U_13
_atom_site_aniso_U_12
Se11 0.0343(3) 0.0388(3) 0.0448(3) -0.0008(2) 0.0200(2) 0.0038(2)
C21 0.029(2) 0.033(2) 0.032(2) -0.0030(19) 0.012(2) -0.0038(19)
S11 0.0487(8) 0.0474(7) 0.0375(7) 0.0058(6) 0.0221(6) 0.0027(6)
N31 0.0269(19) 0.027(2) 0.0301(19) -0.0003(16) 0.0103(16) 0.0030(15)
C31 0.036(3) 0.026(3) 0.031(3) -0.003(2) 0.013(2) 0.004(2)
C31A 0.027(2) 0.028(2) 0.030(2) -0.0015(18) 0.0100(19) 0.0008(19)
C41 0.032(2) 0.034(2) 0.034(2) -0.002(2) 0.016(2) 0.003(2)
C51 0.038(3) 0.036(2) 0.033(2) 0.001(2) 0.017(2) -0.006(2)
C61 0.036(3) 0.029(2) 0.034(3) 0.0055(19) 0.008(2) 0.001(2)
C71 0.026(2) 0.032(2) 0.042(3) -0.002(2) 0.011(2) 0.0024(19)
C71A 0.025(2) 0.030(2) 0.033(2) -0.0072(19) 0.0125(19) -0.0049(18)
Se12 0.0466(3) 0.0344(3) 0.0355(3) -0.0015(2) 0.0230(2) -0.0016(2)
C22 0.032(2) 0.023(2) 0.031(2) 0.0023(18) 0.0141(19) 0.0033(18)
S22 0.0339(6) 0.0297(6) 0.0383(6) -0.0026(5) 0.0154(5) -0.0021(5)
N32 0.0262(19) 0.0266(18) 0.0242(17) 0.0007(15) 0.0092(15) 0.0023(15)
C32 0.027(3) 0.026(3) 0.035(3) 0.000(2) 0.014(2) 0.002(2)
C32A 0.024(2) 0.025(2) 0.028(2) 0.0026(18) 0.0064(18) 0.0082(18)
C42 0.024(2) 0.037(3) 0.035(2) 0.006(2) 0.011(2) 0.0029(19)
C52 0.024(2) 0.032(3) 0.053(3) 0.009(2) 0.008(2) 0.001(2)
C62 0.033(3) 0.031(2) 0.045(3) -0.003(2) 0.000(2) 0.002(2)
C72 0.035(3) 0.032(2) 0.035(3) 0.000(2) 0.008(2) 0.004(2)
C72A 0.031(2) 0.030(2) 0.029(2) 0.0023(19) 0.0125(19) 0.0034(19)

loop_
_atom_type_symbol
_atom_type_description
_atom_type_scat_dispersion_real
_atom_type_scat_dispersion_imag
_atom_type_scat_source
C C 0.0033 0.0016 'International Tables Vol C Tables 4.2.6.8 and 6.1.1.4'
H H 0.0000 0.0000 'International Tables Vol C Tables 4.2.6.8 and 6.1.1.4'
N N 0.0061 0.0033 'International Tables Vol C Tables 4.2.6.8 and 6.1.1.4'
S S 0.1246 0.1234 'International Tables Vol C Tables 4.2.6.8 and 6.1.1.4'
Se Se -0.0929 2.2259 'International Tables Vol C Tables 4.2.6.8 and 6.1.1.4'

loop_
_geom_angle_atom_site_label_1
_geom_angle_atom_site_label_2
_geom_angle_atom_site_label_3
_geom_angle
_geom_angle_site_symmetry_1
_geom_angle_site_symmetry_3
_geom_angle_publ_flag
C21 Se11 C71A 87.87(19) . . ?
N31 C21 S11 126.4(3) . . ?
N31 C21 Se11 110.2(3) . . ?
S11 C21 Se11 123.3(2) . . ?
C21 N31 C31A 116.9(3) . . ?
C21 N31 C31 121.2(4) . . ?
C31A N31 C31 121.8(4) . . ?
N31 C31 C31 110.4(5) . 3_665 ?
N31 C31 H1 109(3) . . ?
C31 C31 H1 112(3) 3_665 . ?
N31 C31 H2 112(3) . . ?
C31 C31 H2 108(3) 3_665 . ?
H1 C31 H2 105(4) . . ?
C41 C31A C71A 120.2(4) . . ?
C41 C31A N31 124.9(4) . . ?
C71A C31A N31 114.9(4) . . ?
C51 C41 C31A 118.7(4) . . ?
C51 C41 H41 120.6 . . ?
C31A C41 H41 120.6 . . ?
C41 C51 C61 121.2(4) . . ?
C41 C51 H51 119.4 . . ?
C61 C51 H51 119.4 . . ?
C71 C61 C51 120.2(4) . . ?
C71 C61 H61 119.9 . . ?
C51 C61 H61 119.9 . . ?
C61 C71 C71A 119.2(4) . . ?
C61 C71 H71 120.4 . . ?
C71A C71 H71 120.4 . . ?
C71 C71A C31A 120.4(4) . . ?
C71 C71A Se11 129.5(3) . . ?
C31A C71A Se11 110.0(3) . . ?
C72A Se12 C22 87.92(18) . . ?
N32 C22 S22 126.3(3) . . ?
N32 C22 Se12 110.6(3) . . ?
S22 C22 Se12 123.1(2) . . ?
C22 N32 C32A 116.6(3) . . ?
C22 N32 C32 121.4(4) . . ?
C32A N32 C32 122.0(4) . . ?
N32 C32 C32 110.9(5) . 3_775 ?
N32 C32 H3 109(3) . . ?
C32 C32 H3 111(3) 3_775 . ?
N32 C32 H4 102(4) . . ?
C32 C32 H4 113(4) 3_775 . ?
H3 C32 H4 110(5) . . ?
C72A C32A C42 120.9(4) . . ?
C72A C32A N32 114.1(4) . . ?
C42 C32A N32 124.9(4) . . ?
C52 C42 C32A 117.3(4) . . ?
C52 C42 H42 121.3 . . ?
C32A C42 H42 121.3 . . ?
C42 C52 C62 122.2(4) . . ?
C42 C52 H52 118.9 . . ?
C62 C52 H52 118.9 . . ?
C52 C62 C72 120.4(4) . . ?
C52 C62 H62 119.8 . . ?
C72 C62 H62 119.8 . . ?
C72A C72 C62 118.6(4) . . ?
C72A C72 H72 120.7 . . ?
C62 C72 H72 120.7 . . ?
C72 C72A C32A 120.6(4) . . ?
C72 C72A Se12 128.6(3) . . ?
C32A C72A Se12 110.7(3) . . ?

loop_
_geom_bond_atom_site_label_1
_geom_bond_atom_site_label_2
_geom_bond_distance
_geom_bond_site_symmetry_2
_geom_bond_publ_flag
Se11 C21 1.882(4) . ?
Se11 C71A 1.887(4) . ?
C21 N31 1.367(5) . ?
C21 S11 1.658(4) . ?
N31 C31A 1.406(5) . ?
N31 C31 1.467(6) . ?
C31 C31 1.505(10) 3_665 ?
C31 H1 0.82(4) . ?
C31 H2 0.75(4) . ?
C31A C41 1.395(6) . ?
C31A C71A 1.399(6) . ?
C41 C51 1.379(6) . ?
C41 H41 0.9500 . ?
C51 C61 1.391(6) . ?
C51 H51 0.9500 . ?
C61 C71 1.385(6) . ?
C61 H61 0.9500 . ?
C71 C71A 1.386(6) . ?
C71 H71 0.9500 . ?
Se12 C72A 1.865(4) . ?
Se12 C22 1.871(4) . ?
C22 N32 1.363(5) . ?
C22 S22 1.667(4) . ?
N32 C32A 1.410(5) . ?
N32 C32 1.457(6) . ?
C32 C32 1.506(10) 3_775 ?
C32 H3 0.72(4) . ?
C32 H4 0.65(4) . ?
C32A C72A 1.398(6) . ?
C32A C42 1.407(6) . ?
C42 C52 1.382(7) . ?
C42 H42 0.9500 . ?
C52 C62 1.384(7) . ?
C52 H52 0.9500 . ?
C62 C72 1.397(7) . ?
C62 H62 0.9500 . ?
C72 C72A 1.385(6) . ?
C72 H72 0.9500 . ?
